data_9014673
loop_
_publ_author_name
'Jouini, O.'
'Dabbabi, M.'
'Averbuch-Pouchot M'
'Guitel, J.'
'Durif, A.'

_publ_section_title
;
 Structure du Phosphate de Cuivre(II) et de Trisodium Dodecahydrate,
 Cu Na3 P3 O10 (H2 O)12
 _cod_database_code 1007135
;
_journal_name_full 'Acta Crystallographica, Section C'
_journal_page_first 728
_journal_page_last 730
_journal_paper_doi 10.1107/S0108270184005503
_journal_volume 40
_journal_year 1984
_chemical_formula_sum 'Cu Na3 O22 P3'
_space_group_IT_number 14
_symmetry_space_group_name_Hall '-P 2yn'
_symmetry_space_group_name_H-M 'P 1 21/n 1'
_cell_angle_alpha 90
_cell_angle_beta 90.03
_cell_angle_gamma 90
_cell_length_a 15.052
_cell_length_b 9.234
_cell_length_c 14.767
_cell_formula_units_Z 4
_cell_volume 2052.468
_database_code_amcsd 0009992
_exptl_crystal_density_diffrn 1.869
_cod_duplicate_entry 1007135
_cod_original_formula_sum 'Cu P3 Na3 O22'
_cod_database_code 9014673
_amcsd_formula_title 'Cu H24 Na3 O22 P3'

loop_
_space_group_symop_operation_xyz
x,y,z
1/2+x,1/2-y,1/2+z
1/2-x,1/2+y,1/2-z
-x,-y,-z

loop_
_atom_site_label
_atom_site_fract_x
_atom_site_fract_y
_atom_site_fract_z
Cu1 0.17784 0.04017 0.25279
P1 0.09930 0.27600 0.38650
P2 0.98490 0.15190 0.23970
P3 0.09730 0.26740 0.09320
Na1 0.43760 0.26320 0.24260
Na2 0.29170 0.46710 0.85470
Na3 0.30210 0.30380 0.61110
O1 0.05560 0.20970 0.47000
O2 0.17230 0.19350 0.34820
O3 0.11300 0.43560 0.39480
O4 0.01540 0.27080 0.30990
O5 0.38730 0.36330 0.74340
O6 0.04190 0.02020 0.25200
O7 0.50500 0.27260 0.64510
O8 0.10650 0.42940 0.09620
O9 0.17200 0.19160 0.14180
O10 0.07810 0.20900 -0.00150
O11 0.18690 0.54710 0.24500
O12 0.32160 0.36760 0.33470
O13 0.51430 0.13190 0.35540
O14 0.39470 0.43520 0.97600
O15 0.28250 0.10270 0.51170
O16 0.17570 0.20960 0.69520
O17 0.51730 0.14460 0.12400
O18 0.22190 0.23620 0.87910
O19 0.32550 0.35240 0.14190
O20 0.39380 0.41640 0.49990
O21 0.19000 0.48630 0.56380
O22 0.34430 0.03440 0.72150

loop_
_cod_related_entry_id
_cod_related_entry_database
_cod_related_entry_code
1 AMCSD 0009992
